data_1519339
loop_
_publ_author_name
'Plater, John M. J.'
'Gelbrich, Thomas'
'Hursthouse, Michael B.'

_publ_section_title
;
 C13H14N4O . 2C4F4I
;
_journal_name_full 'Crystal Structure Report Archive'
_journal_page_first 829
_journal_year 2001
_chemical_formula_sum 'C25 H14 F8 I4 N4 O'
_chemical_formula_weight 1046.00
_space_group_IT_number 15
_symmetry_cell_setting monoclinic
_symmetry_space_group_name_Hall '-C 2yc'
_symmetry_space_group_name_H-M 'C 1 2/c 1'
_atom_sites_solution_hydrogens geom
_atom_sites_solution_primary direct
_atom_sites_solution_secondary difmap
_cell_angle_alpha 90.00
_cell_angle_beta 92.3760(15)
_cell_angle_gamma 90.00
_cell_formula_units_Z 4
_cell_length_a 25.1399(9)
_cell_length_b 4.57150(10)
_cell_length_c 25.8949(12)
_cell_measurement_reflns_used 7914
_cell_measurement_temperature 150(2)
_cell_measurement_theta_max 27.48
_cell_measurement_theta_min 2.91
_cell_volume 2973.47(19)
_computing_cell_refinement 'DENZO and COLLECT'
_computing_data_collection
;
'DENZO (Otwinowski and Minor, 1997) & COLLECT (Hooft, 1998) '
;
_computing_data_reduction 'DENZO and COLLECT'
_computing_publication_material SHELXL-97
_computing_structure_refinement 'SHELXL-97 (Sheldrick, 2008)'
_computing_structure_solution 'SHELXS-97 (Sheldrick, 2008)'
_diffrn_ambient_temperature 150(2)
_diffrn_measured_fraction_theta_full 0.988
_diffrn_measured_fraction_theta_max 0.988
_diffrn_measurement_device_type 'Enraf Nonius KappaCCD area detector'
_diffrn_measurement_method '\w and \f scans to fill Ewald sphere'
_diffrn_radiation_monochromator graphite
_diffrn_radiation_source 'Enraf Nonius FR591 rotating anode'
_diffrn_radiation_type MoK\a
_diffrn_radiation_wavelength 0.71073
_diffrn_reflns_av_R_equivalents 0.0632
_diffrn_reflns_av_sigmaI/netI 0.0887
_diffrn_reflns_limit_h_max 30
_diffrn_reflns_limit_h_min -30
_diffrn_reflns_limit_k_max 5
_diffrn_reflns_limit_k_min -4
_diffrn_reflns_limit_l_max 31
_diffrn_reflns_limit_l_min -31
_diffrn_reflns_number 8357
_diffrn_reflns_theta_full 26.00
_diffrn_reflns_theta_max 26.00
_diffrn_reflns_theta_min 3.15
_exptl_absorpt_coefficient_mu 4.270
_exptl_absorpt_correction_T_max 0.9195
_exptl_absorpt_correction_T_min 0.3165
_exptl_absorpt_correction_type empirical
_exptl_absorpt_process_details 'SORTAV (R. H. Blessing, 1995, 1997)'
_exptl_crystal_colour colourless
_exptl_crystal_density_diffrn 2.337
_exptl_crystal_density_method 'not measured'
_exptl_crystal_description Needle
_exptl_crystal_F_000 1936
_exptl_crystal_size_max 0.35
_exptl_crystal_size_mid 0.04
_exptl_crystal_size_min 0.02
_refine_diff_density_max 0.924
_refine_diff_density_min -0.786
_refine_diff_density_rms 0.164
_refine_ls_extinction_method none
_refine_ls_goodness_of_fit_ref 0.923
_refine_ls_hydrogen_treatment constr
_refine_ls_matrix_type full
_refine_ls_number_parameters 198
_refine_ls_number_reflns 2888
_refine_ls_number_restraints 0
_refine_ls_restrained_S_all 0.923
_refine_ls_R_factor_all 0.0745
_refine_ls_R_factor_gt 0.0392
_refine_ls_shift/su_max 0.002
_refine_ls_shift/su_mean 0.000
_refine_ls_structure_factor_coef Fsqd
_refine_ls_weighting_details 'calc w=1/[\s^2^(Fo^2^)+(0.0026P)^2^+0.0000P] where P=(Fo^2^+2Fc^2^)/3'
_refine_ls_weighting_scheme calc
_refine_ls_wR_factor_gt 0.0556
_refine_ls_wR_factor_ref 0.0606
_reflns_number_gt 1987
_reflns_number_total 2888
_reflns_threshold_expression >2sigma(I)
_cod_data_source_file eCrystal-829.cif
_cod_data_source_block s92
_cod_depositor_comments
;
Citation :
Plater, John (M.J.) and Gelbrich, Thomas and Hursthouse, Michael B. (2001) 
University of Southampton, Crystal Structure Report Archive

More at:
http://ecrystals.chem.soton.ac.uk/829/

The following automatic conversions were performed:

'_symmetry_cell_setting' value 'Monoclinic' changed to 'monoclinic'
according to the built-in table from CIF Core dictionary named
'cif_core.dic' version 2.4.1 from 2010-06-29.

'_exptl_absorpt_correction_type' value 'Empirical' changed to
'empirical' according to the built-in table from CIF Core dictionary
named 'cif_core.dic' version 2.4.1 from 2010-06-29.

Automatic conversion script
Id: cif_fix_values 3105 2015-03-04 15:46:00Z robertas 
;
_cod_original_sg_symbol_H-M C2/c
_cod_database_code 1519339

loop_
_symmetry_equiv_pos_as_xyz
'x, y, z'
'-x, y, -z+1/2'
'x+1/2, y+1/2, z'
'-x+1/2, y+1/2, -z+1/2'
'-x, -y, -z'
'x, -y, z-1/2'
'-x+1/2, -y+1/2, -z'
'x+1/2, -y+1/2, z-1/2'

loop_
_atom_site_label
_atom_site_type_symbol
_atom_site_fract_x
_atom_site_fract_y
_atom_site_fract_z
_atom_site_U_iso_or_equiv
_atom_site_adp_type
_atom_site_occupancy
_atom_site_symmetry_multiplicity
_atom_site_calc_flag
_atom_site_refinement_flags
_atom_site_disorder_assembly
_atom_site_disorder_group
I1 I 0.507293(18) 0.68898(7) 0.122845(14) 0.03923(15) Uani 1 1 d . . .
F1 F 0.58449(14) 1.1215(6) 0.06471(11) 0.0402(9) Uani 1 1 d . . .
F2 F 0.42316(14) 0.6217(6) 0.02748(12) 0.0429(9) Uani 1 1 d . . .
C1 C 0.5038(3) 0.8702(10) 0.04872(19) 0.0282(15) Uani 1 1 d . . .
C2 C 0.4619(3) 0.8097(10) 0.0148(2) 0.0320(16) Uani 1 1 d . . .
C3 C 0.5423(3) 1.0580(10) 0.0333(2) 0.0256(14) Uani 1 1 d . . .
I2 I 0.308918(16) 0.63958(6) 0.123705(12) 0.02571(12) Uani 1 1 d . . .
F3 F 0.20640(13) 0.3618(5) 0.06526(11) 0.0348(8) Uani 1 1 d . . .
F4 F 0.33862(14) 1.0579(6) 0.02823(11) 0.0343(8) Uani 1 1 d . . .
C11 C 0.2741(2) 0.7071(10) 0.04951(19) 0.0223(13) Uani 1 1 d . . .
C12 C 0.2287(3) 0.5591(10) 0.0335(2) 0.0267(15) Uani 1 1 d . . .
C13 C 0.2946(2) 0.9026(10) 0.0151(2) 0.0216(13) Uani 1 1 d . . .
O1 O 0.5000 0.4857(9) 0.2500 0.0333(15) Uani 1 2 d S . .
N1 N 0.34089(19) 0.5458(8) 0.23074(15) 0.0250(12) Uani 1 1 d . . .
N2 N 0.45601(18) 0.0569(8) 0.23588(15) 0.0203(11) Uani 1 1 d . . .
H2 H 0.4557 -0.1340 0.2402 0.054(19) Uiso 1 1 calc R . .
C4 C 0.3755(2) 0.3532(9) 0.25190(19) 0.0191(13) Uani 1 1 d . . .
C5 C 0.3780(2) 0.2907(10) 0.3043(2) 0.0287(15) Uani 1 1 d . . .
H5 H 0.4029 0.1532 0.3184 0.006(12) Uiso 1 1 calc R . .
C6 C 0.3426(3) 0.4360(11) 0.3360(2) 0.0336(16) Uani 1 1 d . . .
H6 H 0.3432 0.3976 0.3721 0.026(14) Uiso 1 1 calc R . .
C7 C 0.3073(2) 0.6332(11) 0.3147(2) 0.0307(15) Uani 1 1 d . . .
H7 H 0.2829 0.7326 0.3356 0.049(18) Uiso 1 1 calc R . .
C8 C 0.3077(2) 0.6850(11) 0.2626(2) 0.0292(15) Uani 1 1 d . . .
H8 H 0.2835 0.8252 0.2481 0.042(17) Uiso 1 1 calc R . .
C9 C 0.4091(2) 0.1979(10) 0.21384(19) 0.0244(14) Uani 1 1 d . . .
H9A H 0.3869 0.0486 0.1956 0.032(15) Uiso 1 1 calc R . .
H9B H 0.4203 0.3413 0.1878 0.050(17) Uiso 1 1 calc R . .
C10 C 0.5000 0.2072(15) 0.2500 0.023(2) Uani 1 2 d S . .

loop_
_atom_site_aniso_label
_atom_site_aniso_U_11
_atom_site_aniso_U_22
_atom_site_aniso_U_33
_atom_site_aniso_U_23
_atom_site_aniso_U_13
_atom_site_aniso_U_12
I1 0.0571(4) 0.0361(2) 0.0245(2) 0.00129(16) 0.0029(2) 0.0050(2)
F1 0.041(3) 0.0523(19) 0.027(2) -0.0044(14) -0.0061(19) -0.0044(18)
F2 0.044(3) 0.0414(18) 0.044(2) 0.0014(15) 0.006(2) -0.0103(18)
C1 0.044(5) 0.027(3) 0.014(3) -0.004(2) 0.008(3) 0.001(3)
C2 0.048(5) 0.022(3) 0.027(4) -0.006(3) 0.011(4) -0.001(3)
C3 0.027(4) 0.026(3) 0.023(3) -0.008(2) -0.006(3) 0.000(3)
I2 0.0311(3) 0.0271(2) 0.0187(2) 0.00132(14) -0.00200(18) 0.00245(17)
F3 0.038(2) 0.0371(17) 0.0294(19) 0.0105(13) 0.0039(17) -0.0092(16)
F4 0.034(3) 0.0380(17) 0.0301(19) 0.0067(13) -0.0042(18) -0.0033(16)
C11 0.018(4) 0.030(3) 0.019(3) 0.001(2) -0.002(3) 0.005(3)
C12 0.039(5) 0.022(3) 0.020(3) 0.005(2) 0.011(3) 0.000(3)
C13 0.017(4) 0.027(3) 0.021(3) -0.005(2) -0.002(3) -0.002(3)
O1 0.040(4) 0.008(3) 0.051(4) 0.000 0.000(3) 0.000
N1 0.029(4) 0.026(2) 0.020(3) 0.0039(19) 0.002(3) -0.002(2)
N2 0.017(3) 0.012(2) 0.032(3) 0.0029(18) -0.006(2) -0.0017(19)
C4 0.023(4) 0.018(3) 0.017(3) 0.000(2) 0.001(3) -0.005(3)
C5 0.031(4) 0.027(3) 0.028(4) 0.007(2) 0.000(3) 0.004(3)
C6 0.040(5) 0.044(4) 0.016(4) 0.003(3) -0.002(3) -0.006(3)
C7 0.023(4) 0.038(3) 0.032(4) -0.004(3) 0.006(3) -0.003(3)
C8 0.028(4) 0.028(3) 0.031(4) 0.004(3) -0.001(3) 0.006(3)
C9 0.029(4) 0.021(3) 0.024(3) -0.002(2) -0.001(3) -0.004(3)
C10 0.027(6) 0.020(4) 0.021(5) 0.000 0.004(4) 0.000

loop_
_atom_type_symbol
_atom_type_description
_atom_type_scat_dispersion_real
_atom_type_scat_dispersion_imag
_atom_type_scat_source
C C 0.0033 0.0016 'International Tables Vol C Tables 4.2.6.8 and 6.1.1.4'
H H 0.0000 0.0000 'International Tables Vol C Tables 4.2.6.8 and 6.1.1.4'
N N 0.0061 0.0033 'International Tables Vol C Tables 4.2.6.8 and 6.1.1.4'
O O 0.0106 0.0060 'International Tables Vol C Tables 4.2.6.8 and 6.1.1.4'
F F 0.0171 0.0103 'International Tables Vol C Tables 4.2.6.8 and 6.1.1.4'
I I -0.4742 1.8119 'International Tables Vol C Tables 4.2.6.8 and 6.1.1.4'

loop_
_geom_angle_atom_site_label_1
_geom_angle_atom_site_label_2
_geom_angle_atom_site_label_3
_geom_angle
_geom_angle_site_symmetry_1
_geom_angle_site_symmetry_3
C1 I1 O1 170.59(15) . .
C3 C1 C2 118.3(5) . .
C3 C1 I1 120.9(5) . .
C2 C1 I1 120.7(4) . .
F2 C2 C1 121.0(5) . .
F2 C2 C3 117.9(6) . 5_675
C1 C2 C3 121.1(6) . 5_675
F1 C3 C1 120.8(5) . .
F1 C3 C2 118.6(5) . 5_675
C1 C3 C2 120.6(6) . 5_675
C11 I2 N1 171.53(18) . .
C12 C11 C13 116.9(5) . .
C12 C11 I2 120.9(4) . .
C13 C11 I2 122.2(4) . .
F3 C12 C11 120.1(5) . .
F3 C12 C13 117.8(5) . 7_565
C11 C12 C13 122.0(5) . 7_565
F4 C13 C12 118.6(5) . 7_565
F4 C13 C11 120.4(5) . .
C12 C13 C11 121.0(5) 7_565 .
C10 O1 I1 105.70(7) . .
C4 N1 C8 117.7(4) . .
C4 N1 I2 129.9(3) . .
C8 N1 I2 111.2(3) . .
C10 N2 C9 122.1(4) . .
C10 N2 H2 119.0 . .
C9 N2 H2 119.0 . .
N1 C4 C5 122.5(5) . .
N1 C4 C9 114.6(4) . .
C5 C4 C9 122.8(5) . .
C4 C5 C6 118.1(5) . .
C4 C5 H5 120.9 . .
C6 C5 H5 120.9 . .
C7 C6 C5 119.6(5) . .
C7 C6 H6 120.2 . .
C5 C6 H6 120.2 . .
C6 C7 C8 118.8(6) . .
C6 C7 H7 120.6 . .
C8 C7 H7 120.6 . .
N1 C8 C7 123.2(5) . .
N1 C8 H8 118.4 . .
C7 C8 H8 118.4 . .
N2 C9 C4 115.1(4) . .
N2 C9 H9A 108.5 . .
C4 C9 H9A 108.5 . .
N2 C9 H9B 108.5 . .
C4 C9 H9B 108.5 . .
H9A C9 H9B 107.5 . .
O1 C10 N2 120.9(3) . .
O1 C10 N2 120.9(3) . 2_655
N2 C10 N2 118.3(6) . 2_655

loop_
_geom_bond_atom_site_label_1
_geom_bond_atom_site_label_2
_geom_bond_distance
_geom_bond_site_symmetry_2
I1 C1 2.089(5) .
I1 O1 3.4334(12) .
F1 C3 1.342(6) .
F2 C2 1.350(6) .
C1 C3 1.365(7) .
C1 C2 1.371(8) .
C2 C3 1.385(7) 5_675
C3 C2 1.385(7) 5_675
I2 C11 2.101(5) .
I2 N1 2.886(4) .
F3 C12 1.358(5) .
F4 C13 1.346(6) .
C11 C12 1.375(7) .
C11 C13 1.378(6) .
C12 C13 1.377(7) 7_565
C13 C12 1.377(7) 7_565
O1 C10 1.273(7) .
N1 C4 1.339(6) .
N1 C8 1.357(6) .
N2 C10 1.340(5) .
N2 C9 1.440(6) .
N2 H2 0.8800 .
C4 C5 1.387(6) .
C4 C9 1.503(7) .
C5 C6 1.401(7) .
C5 H5 0.9500 .
C6 C7 1.366(7) .
C6 H6 0.9500 .
C7 C8 1.369(7) .
C7 H7 0.9500 .
C8 H8 0.9500 .
C9 H9A 0.9900 .
C9 H9B 0.9900 .
C10 N2 1.340(5) 2_655

loop_
_geom_hbond_atom_site_label_D
_geom_hbond_atom_site_label_H
_geom_hbond_atom_site_label_A
_geom_hbond_distance_DH
_geom_hbond_distance_HA
_geom_hbond_distance_DA
_geom_hbond_angle_DHA
_geom_hbond_site_symmetry_A
N2 H2 O1 0.88 2.07 2.853(5) 147.2 1_545
